data_1558527
loop_
_publ_author_name
'Li, Hao'
'Liang, Yu-Ru'
'Chen, Shao-Xin'
'Wang, Wen-Xuan'
'Zou, Yike'
'Nuryyeva, Selbi'
'Houk, K. N.'
'Xiong, Juan'
'Hu, Jin-Feng'

_publ_section_title
;
 Amentotaxins C-V, Structurally Diverse Diterpenoids from the Leaves and
 Twigs of the Vulnerable Conifer <i>Amentotaxus argotaenia</i> and Their
 Cytotoxic Effects.
;
_journal_issue 7
_journal_name_full 'Journal of natural products'
_journal_page_first 2129
_journal_page_last 2144
_journal_paper_doi 10.1021/acs.jnatprod.0c00064
_journal_volume 83
_journal_year 2020
_chemical_absolute_configuration rmad
_chemical_formula_moiety 'C20 H32 O3, 0.5(H2 O)'
_chemical_formula_sum 'C20 H33 O3.5'
_chemical_formula_weight 329.46
_space_group_crystal_system orthorhombic
_space_group_IT_number 19
_space_group_name_Hall 'P 2ac 2ab'
_space_group_name_H-M_alt 'P 21 21 21'
_atom_sites_solution_hydrogens mixed
_atom_sites_solution_primary dual
_audit_creation_date 2019-04-18
_audit_creation_method
;
Olex2 1.2
(compiled 2018.05.29 svn.r3508 for OlexSys, GUI svn.r5506)
;
_cell_angle_alpha 90
_cell_angle_beta 90
_cell_angle_gamma 90
_cell_formula_units_Z 16
_cell_length_a 7.6538(3)
_cell_length_b 22.4697(10)
_cell_length_c 44.905(2)
_cell_measurement_reflns_used 9885
_cell_measurement_temperature 170(2)
_cell_measurement_theta_max 53.80
_cell_measurement_theta_min 3.42
_cell_volume 7722.7(6)
_computing_cell_refinement 'SAINT v8.37A (Bruker, 2015)'
_computing_data_reduction 'SAINT v8.37A (Bruker, 2015)'
_computing_molecular_graphics 'Olex2 (Dolomanov et al., 2009)'
_computing_publication_material 'Olex2 (Dolomanov et al., 2009)'
_computing_structure_refinement 'ShelXL (Sheldrick, 2015)'
_computing_structure_solution 'ShelXT (Sheldrick, 2015)'
_diffrn_ambient_temperature 170.02
_diffrn_measured_fraction_theta_full 0.978
_diffrn_measured_fraction_theta_max 0.975
_diffrn_measurement_device_type 'Bruker D8 Venture'
_diffrn_measurement_method '\f and \w scans'
_diffrn_radiation_type GaK\a
_diffrn_radiation_wavelength 1.34139
_diffrn_reflns_av_R_equivalents 0.1319
_diffrn_reflns_av_unetI/netI 0.1236
_diffrn_reflns_Laue_measured_fraction_full 0.978
_diffrn_reflns_Laue_measured_fraction_max 0.975
_diffrn_reflns_limit_h_max 9
_diffrn_reflns_limit_h_min -8
_diffrn_reflns_limit_k_max 27
_diffrn_reflns_limit_k_min -27
_diffrn_reflns_limit_l_max 54
_diffrn_reflns_limit_l_min -53
_diffrn_reflns_number 77265
_diffrn_reflns_point_group_measured_fraction_full 0.981
_diffrn_reflns_point_group_measured_fraction_max 0.978
_diffrn_reflns_theta_full 53.594
_diffrn_reflns_theta_max 55.109
_diffrn_reflns_theta_min 3.086
_diffrn_standards_number 0
_exptl_absorpt_coefficient_mu 0.384
_exptl_absorpt_correction_T_max 0.6967
_exptl_absorpt_correction_T_min 0.5350
_exptl_absorpt_correction_type multi-scan
_exptl_absorpt_process_details
'SADABS-2016/2 (Bruker,2016/2) was used for absorption correction. wR2(int) was 0.1640 before and 0.1166 after correction. The Ratio of minimum to maximum transmission is 0.7679. The \l/2 correction factor is Not present.'
_exptl_crystal_colour colourless
_exptl_crystal_colour_primary colourless
_exptl_crystal_density_diffrn 1.133
_exptl_crystal_description prism
_exptl_crystal_F_000 2896
_exptl_crystal_size_max 0.05
_exptl_crystal_size_mid 0.01
_exptl_crystal_size_min 0.005
_refine_diff_density_max 0.446
_refine_diff_density_min -0.309
_refine_diff_density_rms 0.075
_refine_ls_abs_structure_details
;
 Flack x determined using 2690 quotients [(I+)-(I-)]/[(I+)+(I-)]
 (Parsons, Flack and Wagner, Acta Cryst. B69 (2013) 249-259).
;
_refine_ls_abs_structure_Flack 0.02(17)
_refine_ls_extinction_method none
_refine_ls_goodness_of_fit_ref 0.993
_refine_ls_hydrogen_treatment mixed
_refine_ls_matrix_type full
_refine_ls_number_parameters 880
_refine_ls_number_reflns 14481
_refine_ls_number_restraints 53
_refine_ls_restrained_S_all 8.597
_refine_ls_R_factor_all 0.1498
_refine_ls_R_factor_gt 0.1107
_refine_ls_shift/su_max 0.021
_refine_ls_shift/su_mean 0.001
_refine_ls_structure_factor_coef Fsqd
_refine_ls_weighting_details 'w=1/[\s^2^(Fo^2^)+(0.0500P)^2^+20.0000P] where P=(Fo^2^+2Fc^2^)/3'
_refine_ls_weighting_scheme calc
_refine_ls_wR_factor_gt 0.2428
_refine_ls_wR_factor_ref 0.2662
_reflns_Friedel_coverage 0.793
_reflns_Friedel_fraction_full 0.986
_reflns_Friedel_fraction_max 0.981
_reflns_number_gt 9370
_reflns_number_total 14481
_reflns_threshold_expression 'I > 2\s(I)'
_cod_data_source_file np0c00064_si_004.cif
_cod_data_source_block mj19230_0m
_cod_depositor_comments 'Adding full bibliography for 1558526--1558528.cif.'
_cod_original_cell_volume 7722.6(6)
_cod_original_formula_sum 'C20 H33 O3.50'
_cod_database_code 1558527
_shelx_shelxl_version_number 2016/6
_shelx_space_group_comment
;
The symmetry employed for this shelxl refinement is uniquely defined
by the following loop, which should always be used as a source of
symmetry information in preference to the above space-group names.
They are only intended as comments.
;
_shelx_estimated_absorpt_t_max 0.998
_shelx_estimated_absorpt_t_min 0.981
_olex2_refinement_description
;
1. Fixed Uiso
 At 1.2 times of:
  All C(H) groups, All C(H,H) groups
 At 1.5 times of:
  All C(H,H,H) groups, All O(H) groups, All O(H,H) groups
2. Restrained distances
 C16B-C15B
 1.36 with sigma of 0.02
 C13B-C15B
 1.5 with sigma of 0.02
 C16B-C13B
 2.2 with sigma of 0.02
 C16-C15
 1.36 with sigma of 0.02
 H1-H2B_$1
 2 with sigma of 0.02
3. Uiso/Uaniso restraints and constraints
C13B \\sim C15B \\sim C16B: within 2A with sigma of 0.01 and sigma for terminal
atoms of 0.02
C11B \\sim C12B \\sim C13B \\sim C14B \\sim C15B \\sim C16B \\sim C17B: within
2A with sigma of 0.01 and sigma for terminal atoms of 0.02
C13 \\sim C15 \\sim C16: within 2A with sigma of 0.01 and sigma for terminal
atoms of 0.02
4.a Free rotating group:
 O1S(H1SA,H1SB), O2S(H2SA,H2SB)
4.b Ternary CH refined with riding coordinates:
 C2(H2A), C3(H3A), C5(H5), C9(H9), C2A(H2AB), C3A(H3AB), C5A(H5A), C9A(H9A),
 C2B(H2BA), C3B(H3BA), C5B(H5B), C9B(H9B), C2C(H2CA), C3C(H3CA), C5C(H5C),
 C9C(H9C)
4.c Secondary CH2 refined with riding coordinates:
 C1(H1A,H1B), C6(H6A,H6B), C7(H7A,H7B), C11(H11A,H11B), C12(H12A,H12B),
 C18(H18A,H18B), C1A(H1AB,H1AC), C6A(H6AA,H6AB), C7A(H7AA,H7AB), C11A(H11C,
 H11D), C12A(H12C,H12D), C18A(H18C,H18D), C1B(H1BB,H1BC), C6B(H6BA,H6BB),
 C7B(H7BA,H7BB), C11B(H11E,H11F), C12B(H12E,H12F), C18B(H18E,H18F), C1C(H1CA,
 H1CB), C6C(H6CA,H6CB), C7C(H7CA,H7CB), C11C(H11G,H11H), C12C(H12G,H12H),
 C18C(H18G,H18H)
4.d Aromatic/amide H refined with riding coordinates:
 C14(H14), C15(H15), C14A(H14A), C15A(H15A), C14B(H14B), C15B(H15B),
 C14C(H14C), C15C(H15C)
4.e Tetrahedral OH refined with riding coordinates:
 O2A(H2AA), O2B(H2B), O2C(H2C)
4.f X=CH2 refined with riding coordinates:
 C16(H16A,H16B), C16A(H16C,H16D), C16B(H16E,H16F), C16C(H16G,H16H)
4.g Idealised Me refined as rotating group:
 C17(H17A,H17B,H17C), C19(H19A,H19B,H19C), C20(H20A,H20B,H20C), C17A(H17D,H17E,
 H17F), C19A(H19D,H19E,H19F), C20A(H20D,H20E,H20F), C17B(H17G,H17H,H17I),
 C19B(H19G,H19H,H19I), C20B(H20G,H20H,H20I), C17C(H17J,H17K,H17L), C19C(H19J,
 H19K,H19L), C20C(H20J,H20K,H20L)
4.h Idealised tetrahedral OH refined as rotating group:
 O1(H1), O3(H3), O3A(H3AA), O1B(H1BA), O3B(H3B), O1C(H1C), O3C(H3C)
;
_olex2_submission_special_instructions 'No special instructions were received'

loop_
_space_group_symop_operation_xyz
'x, y, z'
'-x+1/2, -y, z+1/2'
'-x, y+1/2, -z+1/2'
'x+1/2, -y+1/2, -z'

loop_
_atom_site_label
_atom_site_type_symbol
_atom_site_fract_x
_atom_site_fract_y
_atom_site_fract_z
_atom_site_U_iso_or_equiv
_atom_site_adp_type
_atom_site_occupancy
_atom_site_site_symmetry_order
_atom_site_calc_flag
_atom_site_refinement_flags_posn
_atom_site_refinement_flags_adp
_atom_site_refinement_flags_occupancy
_atom_site_disorder_assembly
_atom_site_disorder_group
O1 O 0.1378(7) 0.5648(3) 0.69232(15) 0.0526(15) Uani 1 1 d . . . . .
H1 H 0.148057 0.528909 0.687405 0.079 Uiso 1 1 calc DGR . . . .
O2 O -0.1893(8) 0.5928(3) 0.71473(17) 0.0581(18) Uani 1 1 d . . . . .
O3 O -0.2921(9) 0.7536(3) 0.69660(15) 0.0610(17) Uani 1 1 d . . . . .
H3 H -0.247440 0.753596 0.713686 0.092 Uiso 1 1 calc GR . . . .
C1 C 0.1008(10) 0.6330(4) 0.6502(2) 0.051(2) Uani 1 1 d . . . . .
H1A H 0.160833 0.666227 0.660417 0.062 Uiso 1 1 calc R . . . .
H1B H 0.189893 0.609646 0.639275 0.062 Uiso 1 1 calc R . . . .
C2 C 0.0115(10) 0.5934(4) 0.6732(2) 0.047(2) Uani 1 1 d . . . . .
H2A H -0.055253 0.561789 0.662352 0.057 Uiso 1 1 calc R . . . .
C3 C -0.1173(11) 0.6305(3) 0.6911(2) 0.044(2) Uani 1 1 d . . . . .
H3A H -0.053595 0.664608 0.700372 0.052 Uiso 1 1 calc R . . . .
C4 C -0.2660(10) 0.6546(4) 0.67212(19) 0.042(2) Uani 1 1 d . . . . .
C5 C -0.1791(10) 0.6903(4) 0.6457(2) 0.044(2) Uani 1 1 d . . . . .
H5 H -0.121870 0.725475 0.655215 0.052 Uiso 1 1 calc R . . . .
C6 C -0.3142(12) 0.7166(4) 0.6240(2) 0.053(2) Uani 1 1 d . . . . .
H6A H -0.368750 0.684138 0.612374 0.063 Uiso 1 1 calc R . . . .
H6B H -0.407331 0.736958 0.635448 0.063 Uiso 1 1 calc R . . . .
C7 C -0.2288(11) 0.7601(4) 0.6032(2) 0.055(2) Uani 1 1 d . . . . .
H7A H -0.199497 0.796669 0.614481 0.066 Uiso 1 1 calc R . . . .
H7B H -0.313388 0.771155 0.587511 0.066 Uiso 1 1 calc R . . . .
C8 C -0.0649(11) 0.7366(4) 0.5887(2) 0.045(2) Uani 1 1 d . . . . .
C9 C 0.0616(10) 0.7082(4) 0.6094(2) 0.045(2) Uani 1 1 d . . . . .
H9 H 0.103783 0.739424 0.623541 0.054 Uiso 1 1 calc R . . . .
C10 C -0.0299(10) 0.6578(4) 0.6283(2) 0.045(2) Uani 1 1 d . . . . .
C11 C 0.2247(11) 0.6832(5) 0.5923(2) 0.056(2) Uani 1 1 d . . . . .
H11A H 0.323651 0.678529 0.606277 0.068 Uiso 1 1 calc R . . . .
H11B H 0.196647 0.643531 0.583938 0.068 Uiso 1 1 calc R . . . .
C12 C 0.2767(12) 0.7253(5) 0.5672(2) 0.059(3) Uani 1 1 d . . . . .
H12A H 0.304073 0.764866 0.575635 0.071 Uiso 1 1 calc R . . . .
H12B H 0.383660 0.709980 0.557399 0.071 Uiso 1 1 calc R . . . .
C13 C 0.1339(16) 0.7317(8) 0.5442(3) 0.093(4) Uani 1 1 d . U . . .
C14 C -0.0331(14) 0.7448(6) 0.5605(3) 0.082(4) Uani 1 1 d . . . . .
H14 H -0.125891 0.760896 0.549015 0.098 Uiso 1 1 calc R . . . .
C15 C 0.178(2) 0.7779(8) 0.5240(3) 0.116(5) Uani 1 1 d D U . . .
H15 H 0.301420 0.781284 0.525981 0.139 Uiso 1 1 calc R . . . .
C16 C 0.141(3) 0.8157(10) 0.5054(5) 0.176(8) Uani 1 1 d D U . . .
H16A H 0.022967 0.821093 0.499465 0.211 Uiso 1 1 calc R . . . .
H16B H 0.230416 0.839584 0.496846 0.211 Uiso 1 1 calc R . . . .
C17 C 0.1166(18) 0.6734(9) 0.5257(3) 0.127(7) Uani 1 1 d . . . . .
H17A H 0.232774 0.660014 0.519425 0.191 Uiso 1 1 calc GR . . . .
H17B H 0.044244 0.680859 0.508081 0.191 Uiso 1 1 calc GR . . . .
H17C H 0.061742 0.642477 0.537953 0.191 Uiso 1 1 calc GR . . . .
C18 C -0.3748(11) 0.6992(3) 0.6915(2) 0.052(2) Uani 1 1 d . . . . .
H18A H -0.487796 0.706755 0.681450 0.062 Uiso 1 1 calc R . . . .
H18B H -0.400432 0.680323 0.710940 0.062 Uiso 1 1 calc R . . . .
C19 C -0.3960(11) 0.6056(4) 0.6628(2) 0.051(2) Uani 1 1 d . . . . .
H19A H -0.466084 0.619659 0.645975 0.077 Uiso 1 1 calc GR . . . .
H19B H -0.473176 0.596353 0.679629 0.077 Uiso 1 1 calc GR . . . .
H19C H -0.331561 0.569806 0.657024 0.077 Uiso 1 1 calc GR . . . .
C20 C -0.0970(11) 0.6091(3) 0.6065(2) 0.049(2) Uani 1 1 d . . . . .
H20A H -0.157423 0.628114 0.589758 0.074 Uiso 1 1 calc GR . . . .
H20B H -0.178048 0.582625 0.616954 0.074 Uiso 1 1 calc GR . . . .
H20C H 0.002259 0.585998 0.598988 0.074 Uiso 1 1 calc GR . . . .
O1A O 0.5814(7) 0.9356(3) 0.72758(13) 0.0391(14) Uani 1 1 d . . . . .
O2A O 0.2751(7) 0.8734(2) 0.74354(13) 0.0455(14) Uani 1 1 d . . . . .
H2AA H 0.297072 0.896729 0.757681 0.068 Uiso 1 1 calc R . . . .
O3A O -0.0757(6) 0.9448(2) 0.70719(15) 0.0462(14) Uani 1 1 d . . . . .
H3AA H -0.181954 0.947678 0.711637 0.069 Uiso 1 1 calc GR . . . .
C1A C 0.4814(9) 0.9420(4) 0.67608(18) 0.0402(19) Uani 1 1 d . . . . .
H1AB H 0.439626 0.983029 0.679715 0.048 Uiso 1 1 calc R . . . .
H1AC H 0.604340 0.944340 0.669350 0.048 Uiso 1 1 calc R . . . .
C2A C 0.4730(9) 0.9064(3) 0.70545(17) 0.0332(16) Uani 1 1 d . . . . .
H2AB H 0.516368 0.864989 0.702021 0.040 Uiso 1 1 calc R . . . .
C3A C 0.2870(9) 0.9044(3) 0.71639(18) 0.0369(18) Uani 1 1 d . . . . .
H3AB H 0.247599 0.946259 0.719915 0.044 Uiso 1 1 calc R . . . .
C4A C 0.1608(9) 0.8757(3) 0.69338(18) 0.0362(17) Uani 1 1 d . . . . .
C5A C 0.1824(10) 0.9097(4) 0.66357(17) 0.0403(18) Uani 1 1 d . . . . .
H5A H 0.145387 0.951537 0.667719 0.048 Uiso 1 1 calc R . . . .
C6A C 0.0548(11) 0.8861(4) 0.6390(2) 0.047(2) Uani 1 1 d . . . . .
H6AA H 0.089245 0.845313 0.633190 0.056 Uiso 1 1 calc R . . . .
H6AB H -0.065365 0.884520 0.647130 0.056 Uiso 1 1 calc R . . . .
C7A C 0.0584(12) 0.9267(5) 0.6116(2) 0.058(2) Uani 1 1 d . . . . .
H7AA H -0.008070 0.907673 0.595291 0.069 Uiso 1 1 calc R . . . .
H7AB H 0.000456 0.964856 0.616512 0.069 Uiso 1 1 calc R . . . .
C8A C 0.2426(12) 0.9389(4) 0.6012(2) 0.052(2) Uani 1 1 d . . . . .
C9A C 0.3677(11) 0.9585(4) 0.6244(2) 0.047(2) Uani 1 1 d . . . . .
H9A H 0.324088 0.997405 0.632178 0.056 Uiso 1 1 calc R . . . .
C10A C 0.3715(10) 0.9139(3) 0.65164(18) 0.0371(18) Uani 1 1 d . . . . .
C11A C 0.5561(12) 0.9698(5) 0.6119(2) 0.057(2) Uani 1 1 d . . . . .
H11C H 0.617557 0.998304 0.625028 0.068 Uiso 1 1 calc R . . . .
H11D H 0.622334 0.931997 0.612020 0.068 Uiso 1 1 calc R . . . .
C12A C 0.5526(17) 0.9941(6) 0.5809(3) 0.082(4) Uani 1 1 d . . . . .
H12C H 0.674243 0.999238 0.573874 0.098 Uiso 1 1 calc R . . . .
H12D H 0.496831 1.033811 0.581224 0.098 Uiso 1 1 calc R . . . .
C13A C 0.4552(16) 0.9547(8) 0.5590(2) 0.095(5) Uani 1 1 d . . . . .
C14A C 0.2828(14) 0.9370(6) 0.5726(2) 0.078(3) Uani 1 1 d . . . . .
H14A H 0.194815 0.923159 0.559387 0.094 Uiso 1 1 calc R . . . .
C15A C 0.427(2) 0.9866(16) 0.5319(5) 0.204(14) Uani 1 1 d . . . . .
H15A H 0.344049 0.967284 0.519585 0.245 Uiso 1 1 calc R . . . .
C16A C 0.481(3) 1.0310(15) 0.5206(6) 0.219(16) Uani 1 1 d . . . . .
H16C H 0.565066 1.054694 0.530557 0.263 Uiso 1 1 calc R . . . .
H16D H 0.438641 1.042675 0.501536 0.263 Uiso 1 1 calc R . . . .
C17A C 0.567(2) 0.8968(7) 0.5522(4) 0.116(6) Uani 1 1 d . . . . .
H17D H 0.577178 0.872749 0.570340 0.174 Uiso 1 1 calc GR . . . .
H17E H 0.684400 0.908458 0.545504 0.174 Uiso 1 1 calc GR . . . .
H17F H 0.510082 0.873396 0.536588 0.174 Uiso 1 1 calc GR . . . .
C18A C -0.0274(9) 0.8829(3) 0.7056(2) 0.0374(18) Uani 1 1 d . . . . .
H18C H -0.110210 0.861642 0.692399 0.045 Uiso 1 1 calc R . . . .
H18D H -0.035000 0.864972 0.725656 0.045 Uiso 1 1 calc R . . . .
C19A C 0.1863(11) 0.8062(3) 0.6924(2) 0.046(2) Uani 1 1 d . . . . .
H19D H 0.309620 0.796630 0.695857 0.069 Uiso 1 1 calc GR . . . .
H19E H 0.150541 0.791097 0.672895 0.069 Uiso 1 1 calc GR . . . .
H19F H 0.114737 0.787663 0.707965 0.069 Uiso 1 1 calc GR . . . .
C20A C 0.4480(11) 0.8531(4) 0.6417(2) 0.050(2) Uani 1 1 d . . . . .
H20D H 0.567510 0.858838 0.634422 0.075 Uiso 1 1 calc GR . . . .
H20E H 0.375625 0.836472 0.625752 0.075 Uiso 1 1 calc GR . . . .
H20F H 0.449154 0.825706 0.658677 0.075 Uiso 1 1 calc GR . . . .
O1B O -0.0203(9) 0.0477(3) 0.74154(17) 0.0660(19) Uani 1 1 d . . . . .
H1BA H 0.007334 0.069977 0.755811 0.099 Uiso 1 1 calc GR . . . .
O2B O -0.2951(8) 0.1195(3) 0.76075(16) 0.0603(17) Uani 1 1 d . . . . .
H2B H -0.244757 0.092511 0.770428 0.090 Uiso 1 1 calc DR . . . .
O3B O -0.1913(8) 0.2658(3) 0.73295(17) 0.0641(19) Uani 1 1 d . . . . .
H3B H -0.216559 0.302147 0.732455 0.096 Uiso 1 1 calc GR . . . .
C1B C -0.0071(13) 0.0987(5) 0.6942(3) 0.067(3) Uani 1 1 d . . . . .
H1BB H 0.041416 0.062114 0.685039 0.080 Uiso 1 1 calc R . . . .
H1BC H 0.091775 0.122874 0.701608 0.080 Uiso 1 1 calc R . . . .
C2B C -0.1213(12) 0.0823(4) 0.7193(2) 0.052(2) Uani 1 1 d . . . . .
H2BA H -0.220441 0.057536 0.711729 0.062 Uiso 1 1 calc R . . . .
C3B C -0.1925(11) 0.1350(4) 0.7357(2) 0.051(2) Uani 1 1 d . . . . .
H3BA H -0.091803 0.159584 0.742784 0.061 Uiso 1 1 calc R . . . .
C4B C -0.3070(11) 0.1744(3) 0.7136(2) 0.045(2) Uani 1 1 d . . . . .
C5B C -0.2061(11) 0.1862(4) 0.6854(2) 0.049(2) Uani 1 1 d . . . . .
H5B H -0.113071 0.215134 0.691360 0.059 Uiso 1 1 calc R . . . .
C6B C -0.3153(14) 0.2194(5) 0.6613(3) 0.067(3) Uani 1 1 d . . . . .
H6BA H -0.403658 0.191948 0.652854 0.080 Uiso 1 1 calc R . . . .
H6BB H -0.377603 0.253289 0.670516 0.080 Uiso 1 1 calc R . . . .
C7B C -0.1978(15) 0.2421(4) 0.6365(2) 0.068(3) Uani 1 1 d . . . . .
H7BA H -0.272950 0.255554 0.619856 0.081 Uiso 1 1 calc R . . . .
H7BB H -0.134205 0.277414 0.643988 0.081 Uiso 1 1 calc R . . . .
C8B C -0.0691(15) 0.2001(5) 0.6245(3) 0.066(3) Uani 1 1 d . . . . .
C9B C 0.0258(15) 0.1611(5) 0.6477(3) 0.074(3) Uani 1 1 d . . . . .
H9B H 0.100821 0.189094 0.659351 0.089 Uiso 1 1 calc R . . . .
C10B C -0.1060(13) 0.1336(4) 0.6708(2) 0.058(3) Uani 1 1 d . . . . .
C11B C 0.1498(19) 0.1161(6) 0.6344(3) 0.099(4) Uani 1 1 d . U . . .
H11E H 0.083319 0.081251 0.627095 0.119 Uiso 1 1 calc R . . . .
H11F H 0.232765 0.102255 0.649819 0.119 Uiso 1 1 calc R . . . .
C12B C 0.254(2) 0.1453(8) 0.6077(4) 0.123(4) Uani 1 1 d . U . . .
H12E H 0.321290 0.179925 0.615081 0.148 Uiso 1 1 calc R . . . .
H12F H 0.337316 0.116046 0.599385 0.148 Uiso 1 1 calc R . . . .
C13B C 0.126(3) 0.1655(8) 0.5834(4) 0.139(4) Uani 1 1 d D U . . .
C14B C -0.027(3) 0.2014(7) 0.5961(4) 0.126(5) Uani 1 1 d . U . . .
H14B H -0.094378 0.225503 0.583032 0.151 Uiso 1 1 calc R . . . .
C15B C 0.229(3) 0.1854(10) 0.5585(5) 0.174(6) Uani 1 1 d D U . . .
H15B H 0.299658 0.161929 0.545676 0.209 Uiso 1 1 calc R . . . .
C16B C 0.204(4) 0.2435(11) 0.5576(6) 0.246(11) Uani 1 1 d D U . . .
H16E H 0.129490 0.262038 0.571790 0.296 Uiso 1 1 calc R . . . .
H16F H 0.259795 0.266758 0.542741 0.296 Uiso 1 1 calc R . . . .
C17B C 0.040(3) 0.1030(10) 0.5673(5) 0.177(8) Uani 1 1 d . U . . .
H17G H 0.002191 0.075271 0.582882 0.266 Uiso 1 1 calc GR . . . .
H17H H 0.129113 0.083837 0.554887 0.266 Uiso 1 1 calc GR . . . .
H17I H -0.060393 0.113933 0.554917 0.266 Uiso 1 1 calc GR . . . .
C18B C -0.3466(11) 0.2314(4) 0.7300(2) 0.055(2) Uani 1 1 d . . . . .
H18E H -0.435607 0.254436 0.718949 0.065 Uiso 1 1 calc R . . . .
H18F H -0.394084 0.222127 0.750001 0.065 Uiso 1 1 calc R . . . .
C19B C -0.4898(12) 0.1447(4) 0.7093(3) 0.062(3) Uani 1 1 d . . . . .
H19G H -0.535273 0.154541 0.689538 0.093 Uiso 1 1 calc GR . . . .
H19H H -0.570556 0.159386 0.724581 0.093 Uiso 1 1 calc GR . . . .
H19I H -0.478242 0.101375 0.711168 0.093 Uiso 1 1 calc GR . . . .
C20B C -0.2299(15) 0.0897(4) 0.6537(3) 0.071(3) Uani 1 1 d . . . . .
H20G H -0.337553 0.083975 0.665206 0.106 Uiso 1 1 calc GR . . . .
H20H H -0.171060 0.051294 0.651158 0.106 Uiso 1 1 calc GR . . . .
H20I H -0.258540 0.106357 0.634169 0.106 Uiso 1 1 calc GR . . . .
O1S O 0.1734(8) 0.2527(3) 0.74442(15) 0.0558(16) Uani 1 1 d . . . . .
H1SA H 0.177261 0.291354 0.745200 0.084 Uiso 1 1 d G . . . .
H1SB H 0.086860 0.244904 0.732502 0.084 Uiso 1 1 d G . . . .
O2S O 0.5346(8) 0.5339(3) 0.73912(16) 0.0563(16) Uani 1 1 d . . . . .
H2SA H 0.529939 0.535710 0.758447 0.084 Uiso 1 1 d G . . . .
H2SB H 0.506106 0.568229 0.731585 0.084 Uiso 1 1 d G . . . .
O1C O 0.6114(7) 0.4351(2) 0.70808(13) 0.0424(13) Uani 1 1 d . . . . .
H1C H 0.587097 0.471384 0.709921 0.064 Uiso 1 1 calc GR . . . .
O2C O 0.3159(7) 0.3666(3) 0.72406(13) 0.0466(14) Uani 1 1 d . . . . .
H2C H 0.319285 0.387374 0.739593 0.070 Uiso 1 1 calc R . . . .
O3C O -0.0374(7) 0.4520(2) 0.69144(14) 0.0480(14) Uani 1 1 d . . . . .
H3C H -0.047968 0.466381 0.674277 0.072 Uiso 1 1 calc GR . . . .
C1C C 0.5027(10) 0.4465(3) 0.65786(18) 0.0378(18) Uani 1 1 d . . . . .
H1CA H 0.624256 0.449679 0.650469 0.045 Uiso 1 1 calc R . . . .
H1CB H 0.462686 0.487133 0.663030 0.045 Uiso 1 1 calc R . . . .
C2C C 0.5016(9) 0.4091(3) 0.68540(18) 0.0357(17) Uani 1 1 d . . . . .
H2CA H 0.544578 0.368189 0.680537 0.043 Uiso 1 1 calc R . . . .
C3C C 0.3151(10) 0.4053(3) 0.69808(18) 0.0388(18) Uani 1 1 d . . . . .
H3CA H 0.276045 0.445943 0.704188 0.047 Uiso 1 1 calc R . . . .
C4C C 0.1838(9) 0.3797(4) 0.67521(19) 0.0404(19) Uani 1 1 d . . . . .
C5C C 0.1975(10) 0.4172(3) 0.64578(18) 0.0400(18) Uani 1 1 d . . . . .
H5C H 0.157662 0.458477 0.650572 0.048 Uiso 1 1 calc R . . . .
C6C C 0.0730(11) 0.3925(4) 0.62133(19) 0.048(2) Uani 1 1 d . . . . .
H6CA H 0.116279 0.353575 0.614077 0.058 Uiso 1 1 calc R . . . .
H6CB H -0.045621 0.386709 0.629639 0.058 Uiso 1 1 calc R . . . .
C7C C 0.0669(12) 0.4373(5) 0.5956(2) 0.057(2) Uani 1 1 d . . . . .
H7CA H -0.004497 0.420468 0.579270 0.069 Uiso 1 1 calc R . . . .
H7CB H 0.008797 0.474102 0.602575 0.069 Uiso 1 1 calc R . . . .
C8C C 0.2452(12) 0.4529(4) 0.5837(2) 0.052(2) Uani 1 1 d . . . . .
C9C C 0.3742(11) 0.4707(4) 0.6074(2) 0.051(2) Uani 1 1 d . . . . .
H9C H 0.326981 0.507506 0.616929 0.062 Uiso 1 1 calc R . . . .
C10C C 0.3868(10) 0.4221(3) 0.63276(18) 0.0381(18) Uani 1 1 d . . . . .
C11C C 0.5550(13) 0.4875(5) 0.5941(2) 0.058(2) Uani 1 1 d . . . . .
H11G H 0.614806 0.514867 0.608058 0.070 Uiso 1 1 calc R . . . .
H11H H 0.626888 0.450986 0.592560 0.070 Uiso 1 1 calc R . . . .
C12C C 0.547(2) 0.5151(8) 0.5654(3) 0.119(6) Uani 1 1 d . . . . .
H12G H 0.667084 0.522629 0.558267 0.143 Uiso 1 1 calc R . . . .
H12H H 0.487480 0.554102 0.567366 0.143 Uiso 1 1 calc R . . . .
C13C C 0.4479(15) 0.4771(6) 0.5417(2) 0.076(3) Uani 1 1 d . . . . .
C14C C 0.2798(14) 0.4536(5) 0.5555(2) 0.063(3) Uani 1 1 d . . . . .
H14C H 0.193563 0.438275 0.542316 0.075 Uiso 1 1 calc R . . . .
C15C C 0.416(3) 0.5167(10) 0.5194(4) 0.130(8) Uani 1 1 d . . . . .
H15C H 0.344622 0.547881 0.526989 0.155 Uiso 1 1 calc R . . . .
C16C C 0.443(3) 0.5254(11) 0.4954(8) 0.212(15) Uani 1 1 d . . . . .
H16G H 0.513207 0.498352 0.484321 0.254 Uiso 1 1 calc R . . . .
H16H H 0.397093 0.559888 0.486031 0.254 Uiso 1 1 calc R . . . .
C17C C 0.549(4) 0.4266(8) 0.5289(7) 0.251(18) Uani 1 1 d . . . . .
H17J H 0.599268 0.402781 0.545086 0.377 Uiso 1 1 calc GR . . . .
H17K H 0.643843 0.442196 0.516392 0.377 Uiso 1 1 calc GR . . . .
H17L H 0.471962 0.401650 0.516821 0.377 Uiso 1 1 calc GR . . . .
C18C C 0.0018(9) 0.3891(3) 0.6892(2) 0.041(2) Uani 1 1 d . . . . .
H18G H -0.087881 0.369227 0.676833 0.050 Uiso 1 1 calc R . . . .
H18H H -0.001046 0.370938 0.709306 0.050 Uiso 1 1 calc R . . . .
C19C C 0.2045(11) 0.3114(4) 0.6720(2) 0.046(2) Uani 1 1 d . . . . .
H19J H 0.180334 0.299666 0.651428 0.069 Uiso 1 1 calc GR . . . .
H19K H 0.122203 0.291328 0.685406 0.069 Uiso 1 1 calc GR . . . .
H19L H 0.324217 0.299944 0.677286 0.069 Uiso 1 1 calc GR . . . .
C20C C 0.4639(11) 0.3632(4) 0.6208(2) 0.056(2) Uani 1 1 d . . . . .
H20J H 0.471644 0.334273 0.637101 0.083 Uiso 1 1 calc GR . . . .
H20K H 0.580792 0.370571 0.612727 0.083 Uiso 1 1 calc GR . . . .
H20L H 0.388126 0.347473 0.605104 0.083 Uiso 1 1 calc GR . . . .
H1AA H 0.549(11) 0.964(4) 0.7300(17) 0.03(2) Uiso 1 1 d . . . . .
H2 H -0.224(16) 0.622(5) 0.722(3) 0.08(4) Uiso 1 1 d . . . . .

loop_
_atom_site_aniso_label
_atom_site_aniso_U_11
_atom_site_aniso_U_22
_atom_site_aniso_U_33
_atom_site_aniso_U_23
_atom_site_aniso_U_13
_atom_site_aniso_U_12
O1 0.030(3) 0.044(3) 0.083(4) 0.001(3) -0.011(3) 0.008(3)
O2 0.035(3) 0.057(4) 0.083(5) 0.009(4) 0.013(3) 0.001(3)
O3 0.058(4) 0.059(4) 0.066(4) -0.008(3) 0.012(4) 0.005(3)
C1 0.020(4) 0.055(5) 0.080(6) 0.000(5) 0.003(4) 0.000(4)
C2 0.023(4) 0.034(4) 0.085(6) -0.010(4) 0.002(4) 0.003(3)
C3 0.036(4) 0.024(4) 0.071(6) -0.001(4) 0.001(4) 0.003(3)
C4 0.022(4) 0.047(5) 0.058(5) -0.015(4) 0.006(4) -0.001(3)
C5 0.022(4) 0.043(4) 0.065(6) -0.009(4) -0.004(4) 0.005(3)
C6 0.038(5) 0.048(5) 0.072(6) -0.006(4) 0.001(5) 0.008(4)
C7 0.035(4) 0.051(5) 0.080(7) -0.009(5) -0.014(5) 0.013(4)
C8 0.033(4) 0.046(5) 0.057(6) -0.011(4) -0.001(4) 0.003(4)
C9 0.030(4) 0.039(4) 0.067(6) -0.011(4) -0.009(4) -0.003(3)
C10 0.022(4) 0.048(5) 0.064(6) -0.005(4) 0.001(4) -0.002(3)
C11 0.032(4) 0.076(6) 0.061(6) -0.015(5) 0.002(4) 0.007(4)
C12 0.032(5) 0.079(7) 0.067(6) -0.005(5) 0.007(5) -0.004(5)
C13 0.062(7) 0.163(12) 0.053(6) 0.012(7) 0.014(5) -0.013(7)
C14 0.041(6) 0.128(11) 0.077(8) -0.012(7) -0.018(6) 0.022(7)
C15 0.076(8) 0.181(13) 0.090(8) 0.031(8) -0.001(7) -0.008(9)
C16 0.092(12) 0.214(19) 0.221(19) 0.057(16) -0.049(13) 0.006(13)
C17 0.062(8) 0.218(19) 0.102(10) -0.082(12) 0.006(8) 0.020(10)
C18 0.033(4) 0.034(4) 0.089(7) -0.006(4) 0.012(5) 0.007(4)
C19 0.024(4) 0.047(5) 0.084(7) -0.006(5) 0.001(4) -0.006(4)
C20 0.034(4) 0.026(4) 0.088(7) -0.023(4) -0.006(5) -0.003(3)
O1A 0.021(3) 0.033(3) 0.063(4) -0.004(3) -0.001(2) 0.006(2)
O2A 0.040(3) 0.042(3) 0.054(3) 0.000(3) 0.006(3) -0.005(3)
O3A 0.020(3) 0.037(3) 0.081(4) -0.002(3) 0.007(3) 0.001(2)
C1A 0.013(3) 0.049(4) 0.058(5) -0.003(4) 0.003(3) 0.001(3)
C2A 0.025(4) 0.030(3) 0.044(4) -0.004(3) -0.005(3) 0.000(3)
C3A 0.024(4) 0.033(4) 0.054(5) 0.000(3) -0.004(4) -0.010(3)
C4A 0.024(4) 0.031(4) 0.053(5) -0.006(3) -0.002(4) -0.001(3)
C5A 0.028(4) 0.048(4) 0.045(5) -0.014(4) 0.001(4) 0.002(4)
C6A 0.029(4) 0.041(4) 0.069(6) -0.012(4) -0.010(4) -0.014(4)
C7A 0.039(5) 0.076(7) 0.058(6) -0.017(5) -0.007(4) -0.004(5)
C8A 0.042(5) 0.062(6) 0.051(5) 0.003(4) -0.010(4) 0.011(4)
C9A 0.038(5) 0.046(5) 0.056(5) -0.004(4) -0.001(4) -0.003(4)
C10A 0.032(4) 0.029(4) 0.051(5) -0.001(3) -0.004(4) -0.004(3)
C11A 0.039(5) 0.079(7) 0.053(6) -0.016(5) 0.006(4) -0.002(5)
C12A 0.075(8) 0.089(8) 0.082(8) -0.013(6) 0.036(7) -0.020(7)
C13A 0.061(7) 0.200(15) 0.023(5) -0.005(7) -0.002(5) 0.026(9)
C14A 0.047(6) 0.132(11) 0.055(6) 0.003(7) -0.010(5) 0.001(7)
C15A 0.071(11) 0.40(4) 0.141(17) 0.11(2) 0.038(11) 0.001(18)
C16A 0.092(14) 0.38(4) 0.18(2) 0.14(3) 0.027(14) -0.02(2)
C17A 0.095(10) 0.117(12) 0.136(13) -0.067(10) 0.023(10) -0.007(9)
C18A 0.023(4) 0.029(4) 0.060(5) -0.004(3) 0.004(4) 0.000(3)
C19A 0.035(4) 0.034(4) 0.069(6) -0.005(4) 0.001(4) -0.003(3)
C20A 0.040(5) 0.053(5) 0.057(5) -0.015(4) 0.007(4) 0.009(4)
O1B 0.060(4) 0.053(4) 0.085(5) -0.021(3) -0.021(4) 0.009(3)
O2B 0.041(3) 0.061(4) 0.079(4) 0.011(3) 0.002(3) -0.002(3)
O3B 0.048(4) 0.042(3) 0.102(5) -0.020(4) 0.008(4) -0.002(3)
C1B 0.046(6) 0.064(6) 0.089(8) -0.029(6) -0.007(6) 0.010(5)
C2B 0.036(5) 0.034(4) 0.084(7) -0.015(4) -0.011(5) 0.001(4)
C3B 0.031(4) 0.044(5) 0.077(6) -0.010(4) -0.009(5) -0.005(4)
C4B 0.037(4) 0.022(3) 0.077(6) -0.008(4) 0.009(4) 0.002(3)
C5B 0.027(4) 0.036(4) 0.085(7) -0.007(4) -0.004(4) -0.004(3)
C6B 0.047(6) 0.058(6) 0.095(8) -0.007(6) -0.002(6) 0.001(5)
C7B 0.072(7) 0.051(5) 0.081(7) 0.006(5) -0.011(6) -0.004(5)
C8B 0.065(7) 0.058(6) 0.073(7) -0.014(5) 0.008(6) 0.001(5)
C9B 0.064(7) 0.064(6) 0.094(8) -0.017(6) 0.007(7) 0.008(6)
C10B 0.047(5) 0.046(5) 0.082(7) -0.023(5) 0.002(5) 0.005(4)
C11B 0.095(9) 0.100(9) 0.102(9) -0.031(7) 0.027(7) -0.006(7)
C12B 0.127(9) 0.123(9) 0.120(9) -0.022(8) 0.037(8) 0.012(8)
C13B 0.158(10) 0.128(9) 0.131(9) -0.017(8) 0.038(8) 0.029(8)
C14B 0.152(12) 0.106(9) 0.120(10) -0.015(8) 0.035(10) 0.017(9)
C15B 0.192(13) 0.153(12) 0.177(12) 0.009(12) 0.051(11) 0.035(12)
C16B 0.25(2) 0.22(2) 0.27(2) -0.03(2) 0.08(2) 0.00(2)
C17B 0.185(18) 0.176(16) 0.172(16) -0.054(14) 0.013(15) 0.044(15)
C18B 0.035(5) 0.031(4) 0.097(7) -0.006(4) 0.003(5) 0.003(4)
C19B 0.051(6) 0.049(5) 0.086(7) 0.011(5) -0.008(5) 0.000(4)
C20B 0.072(7) 0.042(5) 0.097(8) -0.008(5) -0.016(6) -0.004(5)
O1S 0.048(4) 0.051(3) 0.069(4) 0.006(3) -0.002(3) -0.003(3)
O2S 0.046(3) 0.042(3) 0.081(4) 0.005(3) 0.005(4) -0.004(3)
O1C 0.024(3) 0.042(3) 0.062(4) -0.002(3) -0.002(3) -0.001(2)
O2C 0.032(3) 0.056(3) 0.051(3) 0.008(3) 0.001(3) -0.011(3)
O3C 0.029(3) 0.038(3) 0.077(4) 0.002(3) 0.002(3) -0.002(2)
C1C 0.032(4) 0.034(4) 0.048(5) 0.000(3) 0.001(4) -0.015(3)
C2C 0.020(3) 0.032(4) 0.056(5) -0.002(3) -0.001(3) -0.005(3)
C3C 0.028(4) 0.037(4) 0.051(5) 0.008(4) 0.001(4) -0.008(3)
C4C 0.020(4) 0.043(4) 0.058(5) 0.002(4) -0.007(4) -0.013(3)
C5C 0.030(4) 0.036(4) 0.054(5) -0.005(4) -0.003(4) -0.005(3)
C6C 0.032(4) 0.060(5) 0.053(5) 0.009(4) -0.011(4) -0.009(4)
C7C 0.044(5) 0.064(6) 0.064(6) 0.008(5) -0.003(5) -0.013(5)
C8C 0.052(6) 0.044(5) 0.058(6) -0.004(4) 0.005(5) -0.002(4)
C9C 0.037(5) 0.061(5) 0.056(5) 0.000(4) 0.008(4) -0.004(4)
C10C 0.028(4) 0.037(4) 0.049(5) 0.003(4) 0.002(4) -0.004(3)
C11C 0.050(5) 0.069(6) 0.055(6) 0.003(5) 0.003(5) -0.018(5)
C12C 0.119(12) 0.150(14) 0.087(10) 0.015(10) 0.017(9) -0.055(11)
C13C 0.062(7) 0.112(9) 0.054(6) 0.023(6) -0.006(6) -0.018(7)
C14C 0.057(6) 0.066(6) 0.066(7) -0.001(5) -0.025(5) 0.001(5)
C15C 0.137(16) 0.142(16) 0.109(12) 0.046(11) 0.060(12) -0.017(13)
C16C 0.087(14) 0.153(19) 0.39(5) 0.07(3) -0.06(2) -0.057(14)
C17C 0.29(3) 0.091(13) 0.38(4) -0.011(18) 0.25(3) 0.032(16)
C18C 0.019(4) 0.033(4) 0.072(6) -0.005(4) -0.007(4) -0.004(3)
C19C 0.031(4) 0.044(4) 0.064(5) 0.006(4) 0.001(4) -0.005(4)
C20C 0.034(4) 0.069(6) 0.063(6) -0.021(5) -0.001(4) 0.019(4)

loop_
_atom_type_symbol
_atom_type_description
_atom_type_scat_dispersion_real
_atom_type_scat_dispersion_imag
_atom_type_scat_source
C C 0.0148 0.0070 'International Tables Vol C Tables 4.2.6.8 and 6.1.1.4'
H H 0.0000 0.0000 'International Tables Vol C Tables 4.2.6.8 and 6.1.1.4'
O O 0.0412 0.0250 'International Tables Vol C Tables 4.2.6.8 and 6.1.1.4'

loop_
_geom_angle_atom_site_label_1
_geom_angle_atom_site_label_2
_geom_angle_atom_site_label_3
_geom_angle
_geom_angle_site_symmetry_1
_geom_angle_site_symmetry_3
_geom_angle_publ_flag
C2 O1 H1 109.5 . . ?
C3 O2 H2 86(9) . . ?
C18 O3 H3 109.5 . . ?
H1A C1 H1B 108.0 . . ?
C2 C1 H1A 109.4 . . ?
C2 C1 H1B 109.4 . . ?
C10 C1 H1A 109.4 . . ?
C10 C1 H1B 109.4 . . ?
C10 C1 C2 111.0(7) . . ?
O1 C2 C1 111.3(6) . . ?
O1 C2 H2A 108.4 . . ?
O1 C2 C3 111.2(8) . . ?
C1 C2 H2A 108.4 . . ?
C3 C2 C1 109.2(7) . . ?
C3 C2 H2A 108.4 . . ?
O2 C3 C2 108.1(6) . . ?
O2 C3 H3A 109.0 . . ?
O2 C3 C4 109.3(7) . . ?
C2 C3 H3A 109.0 . . ?
C2 C3 C4 112.5(7) . . ?
C4 C3 H3A 109.0 . . ?
C3 C4 C5 106.7(6) . . ?
C3 C4 C18 108.3(7) . . ?
C3 C4 C19 112.4(7) . . ?
C18 C4 C5 108.4(7) . . ?
C19 C4 C5 115.5(7) . . ?
C19 C4 C18 105.3(6) . . ?
C4 C5 H5 105.2 . . ?
C6 C5 C4 112.8(7) . . ?
C6 C5 H5 105.2 . . ?
C6 C5 C10 110.9(7) . . ?
C10 C5 C4 116.3(7) . . ?
C10 C5 H5 105.2 . . ?
C5 C6 H6A 109.6 . . ?
C5 C6 H6B 109.6 . . ?
H6A C6 H6B 108.1 . . ?
C7 C6 C5 110.5(7) . . ?
C7 C6 H6A 109.6 . . ?
C7 C6 H6B 109.6 . . ?
C6 C7 H7A 108.8 . . ?
C6 C7 H7B 108.8 . . ?
C6 C7 C8 113.8(7) . . ?
H7A C7 H7B 107.7 . . ?
C8 C7 H7A 108.8 . . ?
C8 C7 H7B 108.8 . . ?
C9 C8 C7 114.8(8) . . ?
C14 C8 C7 121.8(9) . . ?
C14 C8 C9 123.2(9) . . ?
C8 C9 H9 107.8 . . ?
C8 C9 C10 110.9(7) . . ?
C8 C9 C11 111.4(8) . . ?
C10 C9 H9 107.8 . . ?
C11 C9 H9 107.8 . . ?
C11 C9 C10 111.1(7) . . ?
C1 C10 C5 109.6(7) . . ?
C1 C10 C9 108.7(7) . . ?
C1 C10 C20 111.7(7) . . ?
C5 C10 C9 104.8(7) . . ?
C20 C10 C5 113.6(6) . . ?
C20 C10 C9 108.1(7) . . ?
C9 C11 H11A 109.6 . . ?
C9 C11 H11B 109.6 . . ?
H11A C11 H11B 108.1 . . ?
C12 C11 C9 110.4(8) . . ?
C12 C11 H11A 109.6 . . ?
C12 C11 H11B 109.6 . . ?
C11 C12 H12A 109.2 . . ?
C11 C12 H12B 109.2 . . ?
H12A C12 H12B 107.9 . . ?
C13 C12 C11 112.1(8) . . ?
C13 C12 H12A 109.2 . . ?
C13 C12 H12B 109.2 . . ?
C12 C13 C17 110.2(12) . . ?
C14 C13 C12 107.5(9) . . ?
C14 C13 C17 110.7(11) . . ?
C15 C13 C12 109.5(11) . . ?
C15 C13 C14 111.9(14) . . ?
C15 C13 C17 107.2(12) . . ?
C8 C14 C13 127.3(10) . . ?
C8 C14 H14 116.3 . . ?
C13 C14 H14 116.3 . . ?
C13 C15 H15 103.7 . . ?
C16 C15 C13 152.5(19) . . ?
C16 C15 H15 103.7 . . ?
C15 C16 H16A 120.0 . . ?
C15 C16 H16B 120.0 . . ?
H16A C16 H16B 120.0 . . ?
C13 C17 H17A 109.5 . . ?
C13 C17 H17B 109.5 . . ?
C13 C17 H17C 109.5 . . ?
H17A C17 H17B 109.5 . . ?
H17A C17 H17C 109.5 . . ?
H17B C17 H17C 109.5 . . ?
O3 C18 C4 114.2(7) . . ?
O3 C18 H18A 108.7 . . ?
O3 C18 H18B 108.7 . . ?
C4 C18 H18A 108.7 . . ?
C4 C18 H18B 108.7 . . ?
H18A C18 H18B 107.6 . . ?
C4 C19 H19A 109.5 . . ?
C4 C19 H19B 109.5 . . ?
C4 C19 H19C 109.5 . . ?
H19A C19 H19B 109.5 . . ?
H19A C19 H19C 109.5 . . ?
H19B C19 H19C 109.5 . . ?
C10 C20 H20A 109.5 . . ?
C10 C20 H20B 109.5 . . ?
C10 C20 H20C 109.5 . . ?
H20A C20 H20B 109.5 . . ?
H20A C20 H20C 109.5 . . ?
H20B C20 H20C 109.5 . . ?
C2A O1A H1AA 108(7) . . ?
C3A O2A H2AA 109.5 . . ?
C18A O3A H3AA 109.5 . . ?
H1AB C1A H1AC 107.9 . . ?
C2A C1A H1AB 109.1 . . ?
C2A C1A H1AC 109.1 . . ?
C10A C1A H1AB 109.1 . . ?
C10A C1A H1AC 109.1 . . ?
C10A C1A C2A 112.3(6) . . ?
O1A C2A C1A 109.1(6) . . ?
O1A C2A H2AB 109.7 . . ?
O1A C2A C3A 109.3(6) . . ?
C1A C2A H2AB 109.6 . . ?
C3A C2A C1A 109.5(6) . . ?
C3A C2A H2AB 109.6 . . ?
O2A C3A C2A 111.0(6) . . ?
O2A C3A H3AB 108.0 . . ?
O2A C3A C4A 109.3(6) . . ?
C2A C3A H3AB 108.0 . . ?
C2A C3A C4A 112.5(6) . . ?
C4A C3A H3AB 108.0 . . ?
C3A C4A C19A 110.7(6) . . ?
C5A C4A C3A 107.6(6) . . ?
C5A C4A C19A 116.9(7) . . ?
C18A C4A C3A 107.4(6) . . ?
C18A C4A C5A 110.6(6) . . ?
C18A C4A C19A 103.3(6) . . ?
C4A C5A H5A 105.8 . . ?
C4A C5A C6A 112.0(7) . . ?
C6A C5A H5A 105.8 . . ?
C10A C5A C4A 115.4(6) . . ?
C10A C5A H5A 105.8 . . ?
C10A C5A C6A 111.2(6) . . ?
C5A C6A H6AA 109.5 . . ?
C5A C6A H6AB 109.5 . . ?
H6AA C6A H6AB 108.1 . . ?
C7A C6A C5A 110.7(7) . . ?
C7A C6A H6AA 109.5 . . ?
C7A C6A H6AB 109.5 . . ?
C6A C7A H7AA 109.2 . . ?
C6A C7A H7AB 109.2 . . ?
H7AA C7A H7AB 107.9 . . ?
C8A C7A C6A 111.9(8) . . ?
C8A C7A H7AA 109.2 . . ?
C8A C7A H7AB 109.2 . . ?
C9A C8A C7A 116.2(8) . . ?
C14A C8A C7A 120.8(9) . . ?
C14A C8A C9A 122.8(9) . . ?
C8A C9A H9A 106.8 . . ?
C8A C9A C10A 111.6(7) . . ?
C8A C9A C11A 113.1(7) . . ?
C10A C9A H9A 106.8 . . ?
C11A C9A H9A 106.8 . . ?
C11A C9A C10A 111.3(7) . . ?
C1A C10A C5A 107.0(6) . . ?
C1A C10A C9A 107.8(6) . . ?
C1A C10A C20A 111.4(7) . . ?
C5A C10A C9A 106.8(6) . . ?
C5A C10A C20A 113.5(7) . . ?
C20A C10A C9A 110.0(7) . . ?
C9A C11A H11C 109.2 . . ?
C9A C11A H11D 109.2 . . ?
H11C C11A H11D 107.9 . . ?
C12A C11A C9A 112.1(9) . . ?
C12A C11A H11C 109.2 . . ?
C12A C11A H11D 109.2 . . ?
C11A C12A H12C 108.8 . . ?
C11A C12A H12D 108.8 . . ?
C11A C12A C13A 113.6(10) . . ?
H12C C12A H12D 107.7 . . ?
C13A C12A H12C 108.9 . . ?
C13A C12A H12D 108.8 . . ?
C12A C13A C17A 109.6(11) . . ?
C14A C13A C12A 108.6(9) . . ?
C14A C13A C17A 109.6(13) . . ?
C15A C13A C12A 109.4(18) . . ?
C15A C13A C14A 110.4(12) . . ?
C15A C13A C17A 109.2(15) . . ?
C8A C14A C13A 126.1(10) . . ?
C8A C14A H14A 116.9 . . ?
C13A C14A H14A 116.9 . . ?
C13A C15A H15A 111.4 . . ?
C16A C15A C13A 137(3) . . ?
C16A C15A H15A 111.4 . . ?
C15A C16A H16C 120.0 . . ?
C15A C16A H16D 120.0 . . ?
H16C C16A H16D 120.0 . . ?
C13A C17A H17D 109.5 . . ?
C13A C17A H17E 109.5 . . ?
C13A C17A H17F 109.5 . . ?
H17D C17A H17E 109.5 . . ?
H17D C17A H17F 109.5 . . ?
H17E C17A H17F 109.5 . . ?
O3A C18A C4A 111.0(6) . . ?
O3A C18A H18C 109.4 . . ?
O3A C18A H18D 109.4 . . ?
C4A C18A H18C 109.4 . . ?
C4A C18A H18D 109.4 . . ?
H18C C18A H18D 108.0 . . ?
C4A C19A H19D 109.5 . . ?
C4A C19A H19E 109.5 . . ?
C4A C19A H19F 109.5 . . ?
H19D C19A H19E 109.5 . . ?
H19D C19A H19F 109.5 . . ?
H19E C19A H19F 109.5 . . ?
C10A C20A H20D 109.5 . . ?
C10A C20A H20E 109.5 . . ?
C10A C20A H20F 109.5 . . ?
H20D C20A H20E 109.5 . . ?
H20D C20A H20F 109.5 . . ?
H20E C20A H20F 109.5 . . ?
C2B O1B H1BA 109.5 . . ?
C3B O2B H2B 109.5 . . ?
C18B O3B H3B 109.5 . . ?
H1BB C1B H1BC 108.0 . . ?
C2B C1B H1BB 109.4 . . ?
C2B C1B H1BC 109.4 . . ?
C2B C1B C10B 111.2(8) . . ?
C10B C1B H1BB 109.4 . . ?
C10B C1B H1BC 109.4 . . ?
O1B C2B H2BA 109.3 . . ?
O1B C2B C3B 105.6(7) . . ?
C1B C2B O1B 109.7(8) . . ?
C1B C2B H2BA 109.3 . . ?
C1B C2B C3B 113.4(8) . . ?
C3B C2B H2BA 109.3 . . ?
O2B C3B C2B 113.6(8) . . ?
O2B C3B H3BA 108.2 . . ?
O2B C3B C4B 109.0(7) . . ?
C2B C3B H3BA 108.2 . . ?
C2B C3B C4B 109.4(7) . . ?
C4B C3B H3BA 108.2 . . ?
C5B C4B C3B 109.8(7) . . ?
C5B C4B C18B 111.3(7) . . ?
C5B C4B C19B 115.5(8) . . ?
C18B C4B C3B 106.2(8) . . ?
C18B C4B C19B 104.1(7) . . ?
C19B C4B C3B 109.4(7) . . ?
C4B C5B H5B 104.8 . . ?
C4B C5B C6B 113.2(7) . . ?
C4B C5B C10B 118.3(7) . . ?
C6B C5B H5B 104.8 . . ?
C10B C5B H5B 104.8 . . ?
C10B C5B C6B 109.5(8) . . ?
C5B C6B H6BA 109.5 . . ?
C5B C6B H6BB 109.5 . . ?
H6BA C6B H6BB 108.1 . . ?
C7B C6B C5B 110.7(8) . . ?
C7B C6B H6BA 109.5 . . ?
C7B C6B H6BB 109.5 . . ?
C6B C7B H7BA 108.1 . . ?
C6B C7B H7BB 108.1 . . ?
H7BA C7B H7BB 107.3 . . ?
C8B C7B C6B 116.7(9) . . ?
C8B C7B H7BA 108.1 . . ?
C8B C7B H7BB 108.1 . . ?
C7B C8B C9B 115.8(9) . . ?
C14B C8B C7B 120.3(12) . . ?
C14B C8B C9B 123.5(12) . . ?
C8B C9B H9B 105.5 . . ?
C8B C9B C10B 111.5(9) . . ?
C10B C9B H9B 105.5 . . ?
C11B C9B C8B 114.2(11) . . ?
C11B C9B H9B 105.5 . . ?
C11B C9B C10B 113.6(10) . . ?
C1B C10B C5B 110.4(8) . . ?
C1B C10B C9B 109.9(8) . . ?
C1B C10B C20B 108.4(8) . . ?
C5B C10B C9B 107.2(8) . . ?
C5B C10B C20B 112.8(8) . . ?
C20B C10B C9B 108.1(9) . . ?
C9B C11B H11E 109.7 . . ?
C9B C11B H11F 109.7 . . ?
C9B C11B C12B 109.8(12) . . ?
H11E C11B H11F 108.2 . . ?
C12B C11B H11E 109.7 . . ?
C12B C11B H11F 109.7 . . ?
C11B C12B H12E 109.7 . . ?
C11B C12B H12F 109.7 . . ?
H12E C12B H12F 108.2 . . ?
C13B C12B C11B 109.8(15) . . ?
C13B C12B H12E 109.7 . . ?
C13B C12B H12F 109.7 . . ?
C12B C13B C17B 107.6(15) . . ?
C14B C13B C12B 112.1(15) . . ?
C14B C13B C17B 107.3(16) . . ?
C15B C13B C12B 107.0(19) . . ?
C15B C13B C14B 123.1(17) . . ?
C15B C13B C17B 98.0(17) . . ?
C8B C14B C13B 122.4(17) . . ?
C8B C14B H14B 118.8 . . ?
C13B C14B H14B 118.8 . . ?
C13B C15B H15B 127.7 . . ?
C16B C15B C13B 104.5(18) . . ?
C16B C15B H15B 127.7 . . ?
C15B C16B H16E 120.0 . . ?
C15B C16B H16F 120.0 . . ?
H16E C16B H16F 120.0 . . ?
C13B C17B H17G 109.5 . . ?
C13B C17B H17H 109.5 . . ?
C13B C17B H17I 109.5 . . ?
H17G C17B H17H 109.5 . . ?
H17G C17B H17I 109.5 . . ?
H17H C17B H17I 109.5 . . ?
O3B C18B C4B 109.8(7) . . ?
O3B C18B H18E 109.7 . . ?
O3B C18B H18F 109.7 . . ?
C4B C18B H18E 109.7 . . ?
C4B C18B H18F 109.7 . . ?
H18E C18B H18F 108.2 . . ?
C4B C19B H19G 109.5 . . ?
C4B C19B H19H 109.5 . . ?
C4B C19B H19I 109.5 . . ?
H19G C19B H19H 109.5 . . ?
H19G C19B H19I 109.5 . . ?
H19H C19B H19I 109.5 . . ?
C10B C20B H20G 109.5 . . ?
C10B C20B H20H 109.5 . . ?
C10B C20B H20I 109.5 . . ?
H20G C20B H20H 109.5 . . ?
H20G C20B H20I 109.5 . . ?
H20H C20B H20I 109.5 . . ?
H1SA O1S H1SB 104.6 . . ?
H2SA O2S H2SB 109.7 . . ?
C2C O1C H1C 109.5 . . ?
C3C O2C H2C 109.5 . . ?
C18C O3C H3C 109.5 . . ?
H1CA C1C H1CB 107.7 . . ?
C2C C1C H1CA 108.8 . . ?
C2C C1C H1CB 108.8 . . ?
C2C C1C C10C 113.7(6) . . ?
C10C C1C H1CA 108.8 . . ?
C10C C1C H1CB 108.8 . . ?
O1C C2C C1C 110.6(6) . . ?
O1C C2C H2CA 109.5 . . ?
O1C C2C C3C 107.5(6) . . ?
C1C C2C H2CA 109.5 . . ?
C1C C2C C3C 110.0(6) . . ?
C3C C2C H2CA 109.5 . . ?
O2C C3C C2C 109.0(6) . . ?
O2C C3C H3CA 109.1 . . ?
O2C C3C C4C 108.3(6) . . ?
C2C C3C H3CA 109.1 . . ?
C2C C3C C4C 112.2(7) . . ?
C4C C3C H3CA 109.1 . . ?
C3C C4C C5C 108.4(6) . . ?
C3C C4C C19C 111.2(7) . . ?
C18C C4C C3C 105.3(7) . . ?
C18C C4C C5C 109.2(7) . . ?
C18C C4C C19C 105.4(6) . . ?
C19C C4C C5C 116.6(7) . . ?
C4C C5C H5C 107.2 . . ?
C6C C5C C4C 111.2(6) . . ?
C6C C5C H5C 107.2 . . ?
C6C C5C C10C 109.2(7) . . ?
C10C C5C C4C 114.4(6) . . ?
C10C C5C H5C 107.2 . . ?
C5C C6C H6CA 110.0 . . ?
C5C C6C H6CB 110.0 . . ?
H6CA C6C H6CB 108.4 . . ?
C7C C6C C5C 108.4(7) . . ?
C7C C6C H6CA 110.0 . . ?
C7C C6C H6CB 110.0 . . ?
C6C C7C H7CA 108.9 . . ?
C6C C7C H7CB 108.9 . . ?
H7CA C7C H7CB 107.8 . . ?
C8C C7C C6C 113.2(8) . . ?
C8C C7C H7CA 108.9 . . ?
C8C C7C H7CB 108.9 . . ?
C9C C8C C7C 113.8(8) . . ?
C14C C8C C7C 122.5(9) . . ?
C14C C8C C9C 123.7(9) . . ?
C8C C9C H9C 106.6 . . ?
C8C C9C C10C 111.5(7) . . ?
C8C C9C C11C 112.1(7) . . ?
C10C C9C H9C 106.6 . . ?
C11C C9C H9C 106.6 . . ?
C11C C9C C10C 113.0(7) . . ?
C1C C10C C5C 106.6(6) . . ?
C1C C10C C9C 108.5(6) . . ?
C1C C10C C20C 109.9(7) . . ?
C5C C10C C9C 105.2(6) . . ?
C20C C10C C5C 115.0(7) . . ?
C20C C10C C9C 111.4(7) . . ?
C9C C11C H11G 108.7 . . ?
C9C C11C H11H 108.7 . . ?
H11G C11C H11H 107.6 . . ?
C12C C11C C9C 114.3(10) . . ?
C12C C11C H11G 108.7 . . ?
C12C C11C H11H 108.7 . . ?
C11C C12C H12G 108.9 . . ?
C11C C12C H12H 108.9 . . ?
C11C C12C C13C 113.5(12) . . ?
H12G C12C H12H 107.7 . . ?
C13C C12C H12G 108.9 . . ?
C13C C12C H12H 108.9 . . ?
C14C C13C C12C 108.8(10) . . ?
C15C C13C C12C 103.4(14) . . ?
C15C C13C C14C 111.8(12) . . ?
C15C C13C C17C 108.0(16) . . ?
C17C C13C C12C 115.3(18) . . ?
C17C C13C C14C 109.5(13) . . ?
C8C C14C C13C 125.1(9) . . ?
C8C C14C H14C 117.4 . . ?
C13C C14C H14C 117.4 . . ?
C13C C15C H15C 108.9 . . ?
C16C C15C C13C 142(3) . . ?
C16C C15C H15C 108.9 . . ?
C15C C16C H16G 120.0 . . ?
C15C C16C H16H 120.0 . . ?
H16G C16C H16H 120.0 . . ?
C13C C17C H17J 109.5 . . ?
C13C C17C H17K 109.5 . . ?
C13C C17C H17L 109.5 . . ?
H17J C17C H17K 109.5 . . ?
H17J C17C H17L 109.5 . . ?
H17K C17C H17L 109.5 . . ?
O3C C18C C4C 110.4(6) . . ?
O3C C18C H18G 109.6 . . ?
O3C C18C H18H 109.6 . . ?
C4C C18C H18G 109.6 . . ?
C4C C18C H18H 109.6 . . ?
H18G C18C H18H 108.1 . . ?
C4C C19C H19J 109.5 . . ?
C4C C19C H19K 109.5 . . ?
C4C C19C H19L 109.5 . . ?
H19J C19C H19K 109.5 . . ?
H19J C19C H19L 109.5 . . ?
H19K C19C H19L 109.5 . . ?
C10C C20C H20J 109.5 . . ?
C10C C20C H20K 109.5 . . ?
C10C C20C H20L 109.5 . . ?
H20J C20C H20K 109.5 . . ?
H20J C20C H20L 109.5 . . ?
H20K C20C H20L 109.5 . . ?

loop_
_geom_bond_atom_site_label_1
_geom_bond_atom_site_label_2
_geom_bond_distance
_geom_bond_site_symmetry_2
_geom_bond_publ_flag
O1 H1 0.8400 . ?
O1 C2 1.445(10) . ?
O2 C3 1.465(11) . ?
O2 H2 0.77(12) . ?
O3 H3 0.8400 . ?
O3 C18 1.396(10) . ?
C1 H1A 0.9900 . ?
C1 H1B 0.9900 . ?
C1 C2 1.526(13) . ?
C1 C10 1.506(12) . ?
C2 H2A 1.0000 . ?
C2 C3 1.521(11) . ?
C3 H3A 1.0000 . ?
C3 C4 1.522(12) . ?
C4 C5 1.582(12) . ?
C4 C18 1.567(11) . ?
C4 C19 1.540(11) . ?
C5 H5 1.0000 . ?
C5 C6 1.536(12) . ?
C5 C10 1.563(11) . ?
C6 H6A 0.9900 . ?
C6 H6B 0.9900 . ?
C6 C7 1.501(13) . ?
C7 H7A 0.9900 . ?
C7 H7B 0.9900 . ?
C7 C8 1.510(12) . ?
C8 C9 1.487(12) . ?
C8 C14 1.300(14) . ?
C9 H9 1.0000 . ?
C9 C10 1.579(12) . ?
C9 C11 1.570(12) . ?
C10 C20 1.557(11) . ?
C11 H11A 0.9900 . ?
C11 H11B 0.9900 . ?
C11 C12 1.525(14) . ?
C12 H12A 0.9900 . ?
C12 H12B 0.9900 . ?
C12 C13 1.511(15) . ?
C13 C14 1.503(16) . ?
C13 C15 1.42(2) . ?
C13 C17 1.56(2) . ?
C14 H14 0.9500 . ?
C15 H15 0.9500 . ?
C15 C16 1.226(18) . ?
C16 H16A 0.9500 . ?
C16 H16B 0.9500 . ?
C17 H17A 0.9800 . ?
C17 H17B 0.9800 . ?
C17 H17C 0.9800 . ?
C18 H18A 0.9900 . ?
C18 H18B 0.9900 . ?
C19 H19A 0.9800 . ?
C19 H19B 0.9800 . ?
C19 H19C 0.9800 . ?
C20 H20A 0.9800 . ?
C20 H20B 0.9800 . ?
C20 H20C 0.9800 . ?
O1A C2A 1.451(9) . ?
O1A H1AA 0.69(8) . ?
O2A H2AA 0.8400 . ?
O2A C3A 1.407(10) . ?
O3A H3AA 0.8400 . ?
O3A C18A 1.441(9) . ?
C1A H1AB 0.9900 . ?
C1A H1AC 0.9900 . ?
C1A C2A 1.544(11) . ?
C1A C10A 1.520(11) . ?
C2A H2AB 1.0000 . ?
C2A C3A 1.507(10) . ?
C3A H3AB 1.0000 . ?
C3A C4A 1.555(10) . ?
C4A C5A 1.550(12) . ?
C4A C18A 1.550(10) . ?
C4A C19A 1.573(10) . ?
C5A H5A 1.0000 . ?
C5A C6A 1.564(11) . ?
C5A C10A 1.546(11) . ?
C6A H6AA 0.9900 . ?
C6A H6AB 0.9900 . ?
C6A C7A 1.531(13) . ?
C7A H7AA 0.9900 . ?
C7A H7AB 0.9900 . ?
C7A C8A 1.510(13) . ?
C8A C9A 1.480(12) . ?
C8A C14A 1.323(14) . ?
C9A H9A 1.0000 . ?
C9A C10A 1.582(12) . ?
C9A C11A 1.568(13) . ?
C10A C20A 1.550(11) . ?
C11A H11C 0.9900 . ?
C11A H11D 0.9900 . ?
C11A C12A 1.493(15) . ?
C12A H12C 0.9900 . ?
C12A H12D 0.9900 . ?
C12A C13A 1.520(18) . ?
C13A C14A 1.508(17) . ?
C13A C15A 1.43(2) . ?
C13A C17A 1.59(2) . ?
C14A H14A 0.9500 . ?
C15A H15A 0.9500 . ?
C15A C16A 1.19(3) . ?
C16A H16C 0.9500 . ?
C16A H16D 0.9500 . ?
C17A H17D 0.9800 . ?
C17A H17E 0.9800 . ?
C17A H17F 0.9800 . ?
C18A H18C 0.9900 . ?
C18A H18D 0.9900 . ?
C19A H19D 0.9800 . ?
C19A H19E 0.9800 . ?
C19A H19F 0.9800 . ?
C20A H20D 0.9800 . ?
C20A H20E 0.9800 . ?
C20A H20F 0.9800 . ?
O1B H1BA 0.8400 . ?
O1B C2B 1.485(11) . ?
O2B H2B 0.8400 . ?
O2B C3B 1.414(11) . ?
O3B H3B 0.8400 . ?
O3B C18B 1.424(10) . ?
C1B H1BB 0.9900 . ?
C1B H1BC 0.9900 . ?
C1B C2B 1.473(14) . ?
C1B C10B 1.512(15) . ?
C2B H2BA 1.0000 . ?
C2B C3B 1.498(12) . ?
C3B H3BA 1.0000 . ?
C3B C4B 1.593(12) . ?
C4B C5B 1.507(13) . ?
C4B C18B 1.507(11) . ?
C4B C19B 1.563(12) . ?
C5B H5B 1.0000 . ?
C5B C6B 1.560(14) . ?
C5B C10B 1.554(12) . ?
C6B H6BA 0.9900 . ?
C6B H6BB 0.9900 . ?
C6B C7B 1.519(15) . ?
C7B H7BA 0.9900 . ?
C7B H7BB 0.9900 . ?
C7B C8B 1.466(15) . ?
C8B C9B 1.541(16) . ?
C8B C14B 1.315(19) . ?
C9B H9B 1.0000 . ?
C9B C10B 1.576(15) . ?
C9B C11B 1.510(16) . ?
C10B C20B 1.569(13) . ?
C11B H11E 0.9900 . ?
C11B H11F 0.9900 . ?
C11B C12B 1.58(2) . ?
C12B H12E 0.9900 . ?
C12B H12F 0.9900 . ?
C12B C13B 1.54(3) . ?
C13B C14B 1.53(2) . ?
C13B C15B 1.44(2) . ?
C13B C17B 1.71(3) . ?
C14B H14B 0.9500 . ?
C15B H15B 0.9500 . ?
C15B C16B 1.32(2) . ?
C16B H16E 0.9500 . ?
C16B H16F 0.9500 . ?
C17B H17G 0.9800 . ?
C17B H17H 0.9800 . ?
C17B H17I 0.9800 . ?
C18B H18E 0.9900 . ?
C18B H18F 0.9900 . ?
C19B H19G 0.9800 . ?
C19B H19H 0.9800 . ?
C19B H19I 0.9800 . ?
C20B H20G 0.9800 . ?
C20B H20H 0.9800 . ?
C20B H20I 0.9800 . ?
O1S H1SA 0.8697 . ?
O1S H1SB 0.8693 . ?
O2S H2SA 0.8696 . ?
O2S H2SB 0.8698 . ?
O1C H1C 0.8400 . ?
O1C C2C 1.444(9) . ?
O2C H2C 0.8400 . ?
O2C C3C 1.455(9) . ?
O3C H3C 0.8400 . ?
O3C C18C 1.447(9) . ?
C1C H1CA 0.9900 . ?
C1C H1CB 0.9900 . ?
C1C C2C 1.496(11) . ?
C1C C10C 1.536(11) . ?
C2C H2CA 1.0000 . ?
C2C C3C 1.539(10) . ?
C3C H3CA 1.0000 . ?
C3C C4C 1.547(11) . ?
C4C C5C 1.571(12) . ?
C4C C18C 1.543(11) . ?
C4C C19C 1.550(11) . ?
C5C H5C 1.0000 . ?
C5C C6C 1.556(11) . ?
C5C C10C 1.567(11) . ?
C6C H6CA 0.9900 . ?
C6C H6CB 0.9900 . ?
C6C C7C 1.533(12) . ?
C7C H7CA 0.9900 . ?
C7C H7CB 0.9900 . ?
C7C C8C 1.508(13) . ?
C8C C9C 1.507(13) . ?
C8C C14C 1.294(13) . ?
C9C H9C 1.0000 . ?
C9C C10C 1.580(12) . ?
C9C C11C 1.553(13) . ?
C10C C20C 1.545(11) . ?
C11C H11G 0.9900 . ?
C11C H11H 0.9900 . ?
C11C C12C 1.433(17) . ?
C12C H12G 0.9900 . ?
C12C H12H 0.9900 . ?
C12C C13C 1.561(19) . ?
C13C C14C 1.522(15) . ?
C13C C15C 1.36(2) . ?
C13C C17C 1.49(2) . ?
C14C H14C 0.9500 . ?
C15C H15C 0.9500 . ?
C15C C16C 1.12(3) . ?
C16C H16G 0.9500 . ?
C16C H16H 0.9500 . ?
C17C H17J 0.9800 . ?
C17C H17K 0.9800 . ?
C17C H17L 0.9800 . ?
C18C H18G 0.9900 . ?
C18C H18H 0.9900 . ?
C19C H19J 0.9800 . ?
C19C H19K 0.9800 . ?
C19C H19L 0.9800 . ?
C20C H20J 0.9800 . ?
C20C H20K 0.9800 . ?
C20C H20L 0.9800 . ?

loop_
_geom_hbond_atom_site_label_D
_geom_hbond_atom_site_label_H
_geom_hbond_atom_site_label_A
_geom_hbond_distance_DH
_geom_hbond_distance_HA
_geom_hbond_distance_DA
_geom_hbond_angle_DHA
_geom_hbond_site_symmetry_A
O3 H3 O1S 0.84 1.96 2.800(9) 172.7 3_556
O3A H3AA O1A 0.84 1.97 2.787(7) 165.5 1_455
O1B H1BA O2 0.84 1.99 2.731(10) 146.9 3_546
O3B H3B O2A 0.84 1.98 2.716(8) 145.5 3_546
O1S H1SB O3B 0.87 2.18 2.853(9) 134.0 .
O1C H1C O2S 0.84 1.96 2.686(8) 143.7 .
O2C H2C O1A 0.84 1.98 2.782(8) 159.1 3_646

loop_
_smtbx_masks_void_nr
_smtbx_masks_void_average_x
_smtbx_masks_void_average_y
_smtbx_masks_void_average_z
_smtbx_masks_void_volume
_smtbx_masks_void_count_electrons
_smtbx_masks_void_content
1 0.044 0.040 0.960 17.1 0.0 ?
2 -0.127 0.250 0.500 280.2 43.4 ?
3 -0.044 0.540 0.540 17.1 0.0 ?
4 0.195 0.750 1.000 280.2 43.4 ?
5 0.456 0.960 0.460 17.1 0.0 ?
6 0.544 0.460 0.040 17.1 0.0 ?
